data_7214695
loop_
_publ_author_name
'Xiao, Li-Na'
'Hu, Yang-Yang'
'Wang, La-Mei'
'Wang, Yan'
'Xu, Jia-Ning'
'Ding, Hong'
'Cui, Xiao-Bing'
'Xu, Ji-Qing'

_publ_section_title
;
 New compounds based on polyoxometalates and metal halide clusters
;
_journal_issue 24
_journal_name_full CrystEngComm
_journal_page_first 8589
_journal_paper_doi 10.1039/c2ce26254a
_journal_volume 14
_journal_year 2012
_chemical_formula_sum 'C144 H104 Br4 Cu9 N24 O44 P W12'
_chemical_formula_weight 6003.11
_chemical_name_systematic
;
?
;
_space_group_IT_number 2
_symmetry_cell_setting triclinic
_symmetry_space_group_name_Hall '-P 1'
_symmetry_space_group_name_H-M 'P -1'
_atom_sites_solution_hydrogens geom
_atom_sites_solution_primary direct
_atom_sites_solution_secondary difmap
_audit_creation_method SHELXL-97
_cell_angle_alpha 74.681(2)
_cell_angle_beta 74.614(2)
_cell_angle_gamma 66.1360(10)
_cell_formula_units_Z 1
_cell_length_a 15.2219(15)
_cell_length_b 16.0271(16)
_cell_length_c 18.1640(19)
_cell_measurement_temperature 296(2)
_cell_volume 3844.9(7)
_computing_structure_refinement 'SHELXL-97 (Sheldrick, 1997)'
_computing_structure_solution 'SHELXS-97 (Sheldrick, 1990)'
_diffrn_ambient_temperature 296(2)
_diffrn_measured_fraction_theta_full 0.988
_diffrn_measured_fraction_theta_max 0.889
_diffrn_radiation_monochromator graphite
_diffrn_radiation_source 'fine-focus sealed tube'
_diffrn_radiation_type MoK\a
_diffrn_radiation_wavelength 0.71073
_diffrn_reflns_av_R_equivalents 0.0340
_diffrn_reflns_av_sigmaI/netI 0.0856
_diffrn_reflns_limit_h_max 20
_diffrn_reflns_limit_h_min -16
_diffrn_reflns_limit_k_max 20
_diffrn_reflns_limit_k_min -18
_diffrn_reflns_limit_l_max 24
_diffrn_reflns_limit_l_min -19
_diffrn_reflns_number 23409
_diffrn_reflns_theta_full 25.00
_diffrn_reflns_theta_max 28.31
_diffrn_reflns_theta_min 1.41
_exptl_absorpt_coefficient_mu 11.284
_exptl_absorpt_correction_T_max 0.1647
_exptl_absorpt_correction_T_min 0.1063
_exptl_absorpt_correction_type empirical
_exptl_absorpt_process_details
;
Higashi, T. (1995). Program for Absorption Correction.
Rigaku Corporation, Tokyo, Japan.
;
_exptl_crystal_density_diffrn 2.593
_exptl_crystal_density_method 'not measured'
_exptl_crystal_F_000 2791
_exptl_crystal_size_max 0.36
_exptl_crystal_size_mid 0.27
_exptl_crystal_size_min 0.25
_refine_diff_density_max 2.533
_refine_diff_density_min -3.593
_refine_diff_density_rms 0.284
_refine_ls_extinction_method none
_refine_ls_goodness_of_fit_ref 1.050
_refine_ls_hydrogen_treatment constr
_refine_ls_matrix_type full
_refine_ls_number_parameters 1088
_refine_ls_number_reflns 17011
_refine_ls_number_restraints 40
_refine_ls_restrained_S_all 1.049
_refine_ls_R_factor_all 0.1013
_refine_ls_R_factor_gt 0.0600
_refine_ls_shift/su_max 0.009
_refine_ls_shift/su_mean 0.001
_refine_ls_structure_factor_coef Fsqd
_refine_ls_weighting_details 'calc w=1/[\s^2^(Fo^2^)+(0.0852P)^2^+19.6845P] where P=(Fo^2^+2Fc^2^)/3'
_refine_ls_weighting_scheme calc
_refine_ls_wR_factor_gt 0.1583
_refine_ls_wR_factor_ref 0.1807
_reflns_number_gt 11150
_reflns_number_total 17011
_reflns_threshold_expression >2sigma(I)
_cod_data_source_file c2ce26254a.txt
_cod_data_source_block k
_cod_original_sg_symbol_H-M p-1
_cod_database_code 7214695

loop_
_symmetry_equiv_pos_as_xyz
'x, y, z'
'-x, -y, -z'

loop_
_atom_site_label
_atom_site_type_symbol
_atom_site_fract_x
_atom_site_fract_y
_atom_site_fract_z
_atom_site_U_iso_or_equiv
_atom_site_adp_type
_atom_site_occupancy
_atom_site_symmetry_multiplicity
_atom_site_calc_flag
_atom_site_refinement_flags
Br1 Br 0.22302(18) 0.4986(2) 0.50565(13) 0.0865(7) Uani 1 1 d .
Br2 Br -0.02606(16) 0.64752(13) 0.44284(13) 0.0676(6) Uani 1 1 d .
Cu5 Cu 0.11450(18) 0.4876(2) 0.61238(14) 0.0709(7) Uani 1 1 d .
Cu4 Cu 0.0000 0.5000 0.5000 0.117(2) Uani 1 2 d S
Cu3 Cu 0.12359(19) 0.55530(18) 0.37643(19) 0.0797(9) Uani 1 1 d .
C49 C 0.1327(19) 0.7110(16) 0.2351(19) 0.095(8) Uani 1 1 d U
H49A H 0.0827 0.7541 0.2628 0.114 Uiso 1 1 calc R
C50 C 0.180(3) 0.740(2) 0.152(2) 0.121(12) Uani 1 1 d U
H50A H 0.1578 0.8027 0.1292 0.145 Uiso 1 1 calc R
C51 C 0.253(2) 0.680(2) 0.110(2) 0.111(10) Uani 1 1 d U
H51A H 0.2780 0.7004 0.0589 0.133 Uiso 1 1 calc R
C52 C 0.289(2) 0.588(2) 0.1449(17) 0.090(7) Uani 1 1 d U
C53 C 0.3648(19) 0.523(3) 0.1103(18) 0.111(11) Uani 1 1 d .
H53A H 0.3984 0.5409 0.0618 0.133 Uiso 1 1 calc R
C54 C 0.3940(16) 0.431(2) 0.1445(14) 0.089(9) Uani 1 1 d .
H54A H 0.4414 0.3876 0.1156 0.106 Uiso 1 1 calc R
C55 C 0.3565(14) 0.4004(18) 0.2190(14) 0.073(6) Uani 1 1 d U
C56 C 0.3863(15) 0.311(2) 0.2554(19) 0.093(8) Uani 1 1 d U
H56A H 0.4380 0.2656 0.2310 0.112 Uiso 1 1 calc R
C57 C 0.336(2) 0.2869(15) 0.3334(18) 0.104(10) Uani 1 1 d .
H57A H 0.3542 0.2258 0.3594 0.125 Uiso 1 1 calc R
C58 C 0.2564(16) 0.3595(18) 0.3700(16) 0.083(7) Uani 1 1 d .
H58A H 0.2253 0.3442 0.4203 0.099 Uiso 1 1 calc R
C59 C 0.2724(14) 0.4673(15) 0.2640(12) 0.058(5) Uani 1 1 d .
C60 C 0.2411(12) 0.5617(16) 0.2242(12) 0.062(5) Uani 1 1 d .
C61 C 0.1554(15) 0.2956(14) 0.7214(13) 0.070(6) Uani 1 1 d .
H61A H 0.2037 0.2701 0.6815 0.085 Uiso 1 1 calc R
C62 C 0.1389(16) 0.2394(11) 0.7901(14) 0.075(7) Uani 1 1 d .
H62A H 0.1774 0.1768 0.7983 0.090 Uiso 1 1 calc R
C63 C 0.0669(13) 0.2760(12) 0.8446(11) 0.053(5) Uani 1 1 d .
H63A H 0.0529 0.2374 0.8906 0.064 Uiso 1 1 calc R
C64 C 0.0122(13) 0.3687(12) 0.8360(10) 0.051(4) Uani 1 1 d .
C65 C -0.0666(11) 0.4116(12) 0.8951(9) 0.045(4) Uani 1 1 d .
H65A H -0.0808 0.3756 0.9427 0.054 Uiso 1 1 calc R
C66 C -0.1195(13) 0.5030(12) 0.8816(9) 0.051(4) Uani 1 1 d .
H66A H -0.1696 0.5295 0.9201 0.061 Uiso 1 1 calc R
C67 C -0.0995(10) 0.5599(10) 0.8085(9) 0.035(3) Uani 1 1 d .
C68 C -0.1555(12) 0.6549(12) 0.7905(11) 0.050(4) Uani 1 1 d .
H68A H -0.2076 0.6838 0.8268 0.060 Uiso 1 1 calc R
C69 C -0.1328(14) 0.7033(11) 0.7204(10) 0.053(5) Uani 1 1 d .
H69A H -0.1695 0.7658 0.7072 0.063 Uiso 1 1 calc R
C70 C -0.0531(14) 0.6582(13) 0.6674(10) 0.054(5) Uani 1 1 d .
H70A H -0.0377 0.6934 0.6197 0.065 Uiso 1 1 calc R
C71 C -0.0211(11) 0.5156(10) 0.7521(9) 0.039(4) Uani 1 1 d .
C72 C 0.0343(10) 0.4221(11) 0.7662(9) 0.037(3) Uani 1 1 d .
N9 N 0.1655(13) 0.6221(13) 0.2662(12) 0.076(5) Uani 1 1 d .
N10 N 0.2272(11) 0.4454(11) 0.3346(11) 0.060(4) Uani 1 1 d .
N11 N 0.1040(10) 0.3867(10) 0.7099(8) 0.053(4) Uani 1 1 d .
N12 N 0.0035(10) 0.5667(9) 0.6803(8) 0.045(3) Uani 1 1 d .
W1 W 0.67590(4) 0.77312(3) -0.00326(3) 0.02688(14) Uani 1 1 d .
W2 W 0.61142(4) 0.92222(3) -0.18005(3) 0.02420(13) Uani 1 1 d .
W3 W 0.44069(5) 0.82841(4) -0.04593(3) 0.03295(15) Uani 1 1 d .
W4 W 0.32936(5) 0.90807(4) 0.13321(4) 0.04161(18) Uani 1 1 d .
W5 W 0.73013(5) 0.94484(6) 0.04296(4) 0.0527(2) Uani 1 1 d .
W6 W 0.56506(4) 0.84838(4) 0.17650(3) 0.03285(15) Uani 1 1 d .
P1 P 0.5000 1.0000 0.0000 0.0122(8) Uani 1 2 d S
O1 O 0.4599(11) 1.0788(10) 0.0405(8) 0.014(3) Uani 0.50 1 d P
O2 O 0.4223(12) 0.9601(10) 0.0080(9) 0.019(4) Uani 0.50 1 d P
O3 O 0.5826(10) 0.9206(10) 0.0382(9) 0.015(3) Uani 0.50 1 d P
O4 O 0.5376(11) 1.0256(10) -0.0865(8) 0.013(3) Uani 0.50 1 d P
O5 O 0.7506(10) 1.0059(9) -0.0617(8) 0.069(4) Uani 1 1 d U
O6 O 0.6867(8) 0.8256(8) -0.1096(6) 0.049(3) Uani 1 1 d .
O7 O 0.7561(8) 0.6653(7) -0.0058(6) 0.054(3) Uani 1 1 d .
O8 O 0.5151(8) 0.8667(8) -0.1425(6) 0.049(3) Uani 1 1 d .
O9 O 0.2491(9) 0.8647(8) 0.1967(7) 0.058(3) Uani 1 1 d .
O10 O 0.6673(7) 0.8845(9) -0.2655(6) 0.050(3) Uani 1 1 d .
O11 O 0.5971(9) 0.7792(8) 0.2607(6) 0.052(3) Uani 1 1 d .
O12 O 0.4153(11) 0.7451(8) -0.0685(7) 0.063(4) Uani 1 1 d .
O13 O 0.5649(8) 0.7564(8) -0.0146(6) 0.048(3) Uani 1 1 d .
O14 O 0.6689(9) 0.8918(9) 0.1418(6) 0.061(4) Uani 1 1 d .
O15 O 0.6261(9) 0.7665(10) 0.1047(6) 0.057(3) Uani 1 1 d .
O16 O 0.6845(8) 0.9923(7) -0.1771(9) 0.061(4) Uani 1 1 d .
O17 O 0.5131(8) 1.0365(7) -0.2102(8) 0.054(3) Uani 1 1 d .
O18 O 0.3817(9) 0.8244(8) 0.0604(7) 0.058(3) Uani 1 1 d U
O19 O 0.7534(10) 0.8325(10) 0.0083(6) 0.063(4) Uani 1 1 d .
O20 O 0.4448(10) 0.8398(9) 0.1744(8) 0.069(4) Uani 1 1 d U
O21 O 0.3381(10) 0.9388(9) -0.0717(6) 0.084(5) Uani 1 1 d .
O22 O 0.8466(10) 0.9222(10) 0.0589(8) 0.075(4) Uani 1 1 d .
Cu1 Cu 0.59568(15) 0.28041(13) 0.33424(11) 0.0427(5) Uani 1 1 d .
C1 C 0.6137(13) 0.1109(12) 0.2702(9) 0.049(4) Uani 1 1 d .
H1A H 0.6098 0.1483 0.2215 0.058 Uiso 1 1 calc R
C2 C 0.6283(12) 0.0187(12) 0.2774(9) 0.047(4) Uani 1 1 d .
H2A H 0.6336 -0.0048 0.2341 0.056 Uiso 1 1 calc R
C3 C 0.6349(13) -0.0365(11) 0.3459(11) 0.050(4) Uani 1 1 d .
H3A H 0.6457 -0.0989 0.3506 0.061 Uiso 1 1 calc R
C4 C 0.6256(12) -0.0011(10) 0.4108(9) 0.041(4) Uani 1 1 d .
C5 C 0.6283(14) -0.0573(13) 0.4902(11) 0.065(6) Uani 1 1 d .
H5A H 0.6362 -0.1196 0.4993 0.078 Uiso 1 1 calc R
C6 C 0.6188(15) -0.0152(12) 0.5490(9) 0.058(5) Uani 1 1 d .
H6A H 0.6188 -0.0498 0.5989 0.070 Uiso 1 1 calc R
C7 C 0.6090(12) 0.0785(11) 0.5385(8) 0.041(4) Uani 1 1 d .
C8 C 0.6033(13) 0.1177(14) 0.6003(9) 0.054(5) Uani 1 1 d .
H8A H 0.6039 0.0841 0.6506 0.065 Uiso 1 1 calc R
C9 C 0.5969(15) 0.2075(15) 0.5834(10) 0.064(6) Uani 1 1 d .
H9A H 0.5899 0.2370 0.6235 0.077 Uiso 1 1 calc R
C10 C 0.6006(12) 0.2571(12) 0.5071(9) 0.048(4) Uani 1 1 d .
H10A H 0.5995 0.3174 0.4978 0.057 Uiso 1 1 calc R
C11 C 0.6103(10) 0.1320(10) 0.4643(8) 0.032(3) Uani 1 1 d .
C12 C 0.6129(10) 0.0911(9) 0.4008(7) 0.028(3) Uani 1 1 d .
C13 C 0.4386(11) 0.4729(12) 0.3662(9) 0.046(4) Uani 1 1 d .
H13A H 0.4202 0.4434 0.4159 0.055 Uiso 1 1 calc R
C14 C 0.3935(14) 0.5655(11) 0.3493(11) 0.058(5) Uani 1 1 d .
H14A H 0.3447 0.5974 0.3859 0.069 Uiso 1 1 calc R
C15 C 0.4197(11) 0.6112(11) 0.2791(10) 0.042(4) Uani 1 1 d .
H15A H 0.3893 0.6752 0.2671 0.050 Uiso 1 1 calc R
C16 C 0.4919(13) 0.5640(11) 0.2241(9) 0.043(4) Uani 1 1 d .
C17 C 0.5274(13) 0.6045(11) 0.1458(9) 0.045(4) Uani 1 1 d .
H17A H 0.5006 0.6683 0.1296 0.054 Uiso 1 1 calc R
C18 C 0.5982(13) 0.5523(11) 0.0957(9) 0.045(4) Uani 1 1 d .
H18A H 0.6145 0.5808 0.0450 0.054 Uiso 1 1 calc R
C19 C 0.6492(12) 0.4544(11) 0.1180(9) 0.044(4) Uani 1 1 d .
C20 C 0.7235(11) 0.3984(13) 0.0731(9) 0.045(4) Uani 1 1 d .
H20A H 0.7447 0.4233 0.0223 0.054 Uiso 1 1 calc R
C21 C 0.7675(13) 0.3081(13) 0.0996(10) 0.052(4) Uani 1 1 d .
H21A H 0.8194 0.2704 0.0684 0.062 Uiso 1 1 calc R
C22 C 0.7331(11) 0.2723(11) 0.1755(10) 0.043(4) Uani 1 1 d .
H22A H 0.7609 0.2089 0.1931 0.051 Uiso 1 1 calc R
C23 C 0.6158(13) 0.4120(10) 0.1950(9) 0.043(4) Uani 1 1 d .
C24 C 0.5383(10) 0.4657(9) 0.2469(8) 0.029(3) Uani 1 1 d .
N1 N 0.6049(9) 0.1490(8) 0.3306(7) 0.034(3) Uani 1 1 d .
N2 N 0.6055(9) 0.2208(8) 0.4476(6) 0.032(3) Uani 1 1 d .
N3 N 0.5066(10) 0.4206(9) 0.3184(7) 0.039(3) Uani 1 1 d .
N4 N 0.6668(9) 0.3204(8) 0.2214(7) 0.036(3) Uani 1 1 d .
Cu2 Cu 0.86764(16) 0.22177(13) 0.35274(11) 0.0471(5) Uani 1 1 d .
N7 N 0.7956(9) 0.3612(8) 0.3163(7) 0.034(3) Uani 1 1 d .
C25 C 0.8717(14) 0.0375(13) 0.3169(12) 0.057(5) Uani 1 1 d .
H25A H 0.8715 0.0654 0.2651 0.068 Uiso 1 1 calc R
C26 C 0.8787(16) -0.0516(15) 0.3366(18) 0.087(8) Uani 1 1 d .
H26A H 0.8860 -0.0850 0.2992 0.104 Uiso 1 1 calc R
C27 C 0.8750(16) -0.0903(12) 0.4105(19) 0.087(8) Uani 1 1 d .
H27A H 0.8781 -0.1514 0.4253 0.105 Uiso 1 1 calc R
C28 C 0.8666(13) -0.0421(12) 0.4667(12) 0.057(5) Uani 1 1 d .
C29 C 0.860(2) -0.080(2) 0.5488(17) 0.106(8) Uani 1 1 d U
H29A H 0.8617 -0.1408 0.5663 0.128 Uiso 1 1 calc R
C30 C 0.8515(16) -0.0287(16) 0.6009(15) 0.078(6) Uani 1 1 d U
H30A H 0.8438 -0.0542 0.6534 0.094 Uiso 1 1 calc R
C31 C 0.8540(14) 0.0652(16) 0.5778(11) 0.072(6) Uani 1 1 d U
C32 C 0.8462(16) 0.120(3) 0.6251(13) 0.102(10) Uani 1 1 d U
H32A H 0.8384 0.0990 0.6784 0.122 Uiso 1 1 calc R
C33 C 0.8496(17) 0.208(2) 0.5963(16) 0.094(9) Uani 1 1 d .
H33A H 0.8434 0.2468 0.6293 0.113 Uiso 1 1 calc R
C34 C 0.8628(14) 0.2375(14) 0.5153(11) 0.060(5) Uani 1 1 d .
H34A H 0.8666 0.2959 0.4950 0.072 Uiso 1 1 calc R
C35 C 0.8654(12) 0.1007(12) 0.4966(10) 0.049(4) Uani 1 1 d .
C36 C 0.8652(12) 0.0494(10) 0.4419(9) 0.044(4) Uani 1 1 d .
C37 C 0.7212(14) 0.4220(13) 0.3529(12) 0.059(5) Uani 1 1 d .
H37A H 0.6903 0.4031 0.4023 0.071 Uiso 1 1 calc R
C38 C 0.6870(16) 0.5199(14) 0.3157(16) 0.075(6) Uani 1 1 d .
H38A H 0.6347 0.5634 0.3414 0.089 Uiso 1 1 calc R
C39 C 0.7314(15) 0.5458(13) 0.2449(16) 0.067(6) Uani 1 1 d .
H39A H 0.7116 0.6082 0.2222 0.080 Uiso 1 1 calc R
C40 C 0.8035(16) 0.4841(12) 0.2061(12) 0.061(6) Uani 1 1 d .
C41 C 0.8646(16) 0.4993(15) 0.1254(13) 0.068(6) Uani 1 1 d .
H41A H 0.8494 0.5602 0.0990 0.081 Uiso 1 1 calc R
C42 C 0.9355(18) 0.4364(17) 0.0896(10) 0.070(7) Uani 1 1 d .
H42A H 0.9625 0.4523 0.0380 0.084 Uiso 1 1 calc R
C43 C 0.9714(13) 0.3438(14) 0.1294(9) 0.055(5) Uani 1 1 d .
C44 C 1.0457(16) 0.276(2) 0.0959(10) 0.076(8) Uani 1 1 d .
H44A H 1.0760 0.2884 0.0448 0.091 Uiso 1 1 calc R
C45 C 1.0748(15) 0.1913(18) 0.1358(12) 0.072(6) Uani 1 1 d .
H45A H 1.1272 0.1444 0.1138 0.087 Uiso 1 1 calc R
C46 C 1.0270(12) 0.1727(13) 0.2106(10) 0.050(4) Uani 1 1 d .
H46A H 1.0481 0.1117 0.2367 0.061 Uiso 1 1 calc R
C47 C 0.9210(11) 0.3198(10) 0.2071(8) 0.034(3) Uani 1 1 d .
C48 C 0.8418(13) 0.3891(11) 0.2440(10) 0.045(4) Uani 1 1 d .
N5 N 0.8649(10) 0.0904(8) 0.3687(8) 0.042(3) Uani 1 1 d .
N6 N 0.8698(11) 0.1866(9) 0.4675(7) 0.047(3) Uani 1 1 d .
N8 N 0.9543(9) 0.2338(8) 0.2481(7) 0.039(3) Uani 1 1 d .
OW1 O 0.644(2) 0.7317(16) 0.431(2) 0.201(13) Uani 1 1 d .
OW2 O 0.852(2) 0.073(2) 0.1206(18) 0.194(11) Uiso 1 1 d .

loop_
_atom_site_aniso_label
_atom_site_aniso_U_11
_atom_site_aniso_U_22
_atom_site_aniso_U_33
_atom_site_aniso_U_23
_atom_site_aniso_U_13
_atom_site_aniso_U_12
Br1 0.0799(15) 0.116(2) 0.0586(14) -0.0316(13) 0.0060(11) -0.0320(15)
Br2 0.0700(13) 0.0490(11) 0.0778(15) -0.0197(10) -0.0104(11) -0.0119(10)
Cu5 0.0558(14) 0.100(2) 0.0450(14) -0.0290(13) 0.0106(11) -0.0183(14)
Cu4 0.225(6) 0.043(2) 0.054(2) -0.0148(18) -0.003(3) -0.028(3)
Cu3 0.0669(17) 0.0589(15) 0.110(2) -0.0443(15) 0.0203(15) -0.0232(13)
C49 0.089(17) 0.058(14) 0.17(3) -0.022(16) -0.057(17) -0.042(13)
C50 0.19(4) 0.073(17) 0.15(2) 0.034(19) -0.11(2) -0.09(2)
C51 0.12(2) 0.129(19) 0.15(3) -0.02(2) -0.07(2) -0.08(2)
C52 0.090(7) 0.091(7) 0.090(7) -0.0163(16) -0.0164(16) -0.033(3)
C53 0.062(17) 0.20(3) 0.11(2) -0.07(3) -0.005(15) -0.08(2)
C54 0.052(13) 0.17(3) 0.068(16) -0.084(18) 0.019(11) -0.046(17)
C55 0.045(11) 0.105(15) 0.082(16) -0.065(13) -0.012(10) -0.012(12)
C56 0.042(12) 0.109(16) 0.14(3) -0.083(17) -0.024(14) 0.005(13)
C57 0.16(3) 0.047(13) 0.12(2) -0.028(14) -0.08(2) -0.017(15)
C58 0.061(13) 0.100(19) 0.11(2) -0.058(16) -0.030(13) -0.019(13)
C59 0.051(11) 0.074(14) 0.059(12) -0.031(11) -0.025(9) -0.012(10)
C60 0.027(9) 0.095(16) 0.080(14) -0.044(12) -0.005(9) -0.024(10)
C61 0.064(13) 0.061(12) 0.071(14) -0.040(11) -0.020(10) 0.017(10)
C62 0.092(16) 0.019(8) 0.100(18) -0.008(10) -0.059(14) 0.017(9)
C63 0.055(11) 0.038(9) 0.059(12) -0.009(8) -0.021(9) -0.002(8)
C64 0.061(11) 0.048(10) 0.047(10) -0.002(8) -0.027(9) -0.016(9)
C65 0.039(9) 0.056(10) 0.036(9) -0.010(8) 0.001(7) -0.018(8)
C66 0.066(12) 0.048(10) 0.037(9) -0.016(8) 0.011(8) -0.027(9)
C67 0.028(7) 0.035(8) 0.041(9) -0.016(7) -0.004(6) -0.007(6)
C68 0.034(9) 0.053(10) 0.063(12) -0.041(9) 0.009(8) -0.009(8)
C69 0.072(12) 0.027(8) 0.054(11) -0.021(8) -0.014(9) -0.003(8)
C70 0.078(13) 0.054(11) 0.040(10) -0.004(8) -0.002(9) -0.042(10)
C71 0.038(8) 0.037(8) 0.041(9) -0.025(7) -0.008(7) 0.000(7)
C72 0.028(7) 0.042(8) 0.044(9) -0.020(7) -0.012(6) -0.004(6)
N9 0.072(12) 0.072(12) 0.117(16) -0.048(11) -0.030(11) -0.031(10)
N10 0.051(9) 0.051(9) 0.085(13) -0.020(9) -0.027(9) -0.011(8)
N11 0.046(8) 0.058(9) 0.041(8) -0.026(7) -0.011(6) 0.009(7)
N12 0.047(8) 0.045(8) 0.035(7) -0.005(6) -0.009(6) -0.010(6)
W1 0.0339(3) 0.0175(2) 0.0216(3) -0.0070(2) 0.0004(2) -0.0028(2)
W2 0.0331(3) 0.0213(3) 0.0136(2) -0.00800(19) 0.0001(2) -0.0049(2)
W3 0.0558(4) 0.0266(3) 0.0199(3) -0.0084(2) -0.0040(2) -0.0174(3)
W4 0.0457(4) 0.0356(3) 0.0327(3) -0.0025(3) 0.0101(3) -0.0166(3)
W5 0.0450(4) 0.0721(5) 0.0357(4) -0.0176(3) -0.0084(3) -0.0101(4)
W6 0.0471(4) 0.0297(3) 0.0170(3) 0.0010(2) -0.0068(2) -0.0116(3)
P1 0.016(2) 0.0132(19) 0.0069(18) -0.0009(15) -0.0046(14) -0.0035(16)
O1 0.024(8) 0.013(7) 0.005(7) -0.002(6) -0.002(6) -0.008(6)
O2 0.024(9) 0.016(8) 0.014(8) -0.012(6) 0.003(6) -0.002(7)
O3 0.011(7) 0.017(8) 0.016(8) -0.006(6) -0.011(6) 0.004(6)
O4 0.024(8) 0.007(7) 0.008(7) 0.001(6) -0.008(6) -0.003(6)
O5 0.070(4) 0.069(4) 0.068(4) -0.0125(12) -0.0124(12) -0.0233(16)
O6 0.045(6) 0.060(7) 0.036(6) 0.025(5) -0.020(5) -0.027(6)
O7 0.055(7) 0.024(5) 0.044(7) 0.008(5) 0.001(5) 0.009(5)
O8 0.044(6) 0.055(7) 0.046(7) 0.017(5) -0.019(5) -0.027(6)
O9 0.073(8) 0.053(7) 0.055(8) -0.019(6) 0.014(6) -0.041(7)
O10 0.035(6) 0.082(8) 0.028(6) -0.029(6) -0.006(4) -0.003(6)
O11 0.065(8) 0.045(6) 0.038(6) -0.008(5) -0.017(6) -0.007(6)
O12 0.116(11) 0.052(7) 0.044(7) -0.007(6) -0.019(7) -0.052(8)
O13 0.048(6) 0.055(7) 0.043(6) 0.025(5) -0.021(5) -0.033(6)
O14 0.066(8) 0.098(10) 0.040(7) -0.043(7) 0.023(6) -0.053(8)
O15 0.062(8) 0.102(10) 0.039(6) -0.043(7) 0.020(5) -0.059(8)
O16 0.048(7) 0.025(5) 0.124(12) -0.009(6) -0.048(7) -0.007(5)
O17 0.037(6) 0.024(5) 0.111(11) -0.022(6) -0.033(6) -0.002(5)
O18 0.059(3) 0.058(3) 0.057(3) -0.0105(11) -0.0106(11) -0.0195(15)
O19 0.082(9) 0.099(10) 0.032(6) -0.037(7) 0.021(6) -0.060(8)
O20 0.069(4) 0.069(4) 0.070(4) -0.0126(12) -0.0130(12) -0.0250(16)
O21 0.098(10) 0.064(8) 0.020(6) -0.015(6) 0.002(6) 0.039(7)
O22 0.072(9) 0.081(10) 0.065(9) 0.004(8) -0.025(7) -0.023(8)
Cu1 0.0627(13) 0.0337(10) 0.0288(10) 0.0045(8) -0.0077(9) -0.0210(9)
C1 0.071(12) 0.051(10) 0.028(8) -0.015(7) 0.000(8) -0.026(9)
C2 0.061(11) 0.065(11) 0.034(9) -0.023(8) -0.016(8) -0.029(9)
C3 0.070(12) 0.033(8) 0.062(12) -0.012(8) -0.022(9) -0.023(8)
C4 0.053(10) 0.036(8) 0.042(9) -0.002(7) -0.011(7) -0.026(7)
C5 0.077(14) 0.048(10) 0.050(12) 0.010(9) -0.005(10) -0.018(10)
C6 0.094(14) 0.055(11) 0.017(8) 0.017(7) -0.011(8) -0.031(10)
C7 0.050(9) 0.050(9) 0.016(7) 0.007(6) 0.000(6) -0.021(8)
C8 0.062(11) 0.072(13) 0.014(7) 0.001(8) -0.008(7) -0.015(10)
C9 0.082(14) 0.088(15) 0.022(8) -0.022(9) -0.001(8) -0.028(12)
C10 0.062(11) 0.056(10) 0.034(9) -0.015(8) -0.003(8) -0.030(9)
C11 0.032(7) 0.035(8) 0.025(7) -0.003(6) -0.001(6) -0.012(6)
C12 0.030(7) 0.034(7) 0.022(7) -0.005(6) -0.006(5) -0.014(6)
C13 0.031(8) 0.062(11) 0.037(9) -0.009(8) 0.009(7) -0.017(8)
C14 0.064(12) 0.034(9) 0.058(12) -0.021(8) 0.003(9) -0.001(8)
C15 0.031(8) 0.034(8) 0.066(11) -0.013(8) -0.009(7) -0.015(7)
C16 0.072(12) 0.036(8) 0.036(9) -0.003(7) -0.025(8) -0.030(8)
C17 0.062(11) 0.033(8) 0.043(9) 0.008(7) -0.017(8) -0.025(8)
C18 0.088(13) 0.038(9) 0.030(8) 0.013(7) -0.023(8) -0.048(9)
C19 0.050(10) 0.043(9) 0.044(9) 0.016(8) -0.028(8) -0.026(8)
C20 0.036(9) 0.070(12) 0.029(8) -0.003(8) -0.004(6) -0.022(8)
C21 0.052(10) 0.060(11) 0.053(11) -0.031(9) 0.005(8) -0.026(9)
C22 0.029(8) 0.044(9) 0.052(10) -0.014(8) -0.008(7) -0.006(7)
C23 0.071(11) 0.034(8) 0.034(8) 0.007(7) -0.012(8) -0.036(8)
C24 0.035(8) 0.024(7) 0.033(8) -0.003(6) -0.005(6) -0.017(6)
N1 0.039(7) 0.034(6) 0.032(7) -0.007(5) -0.015(5) -0.008(5)
N2 0.040(7) 0.041(7) 0.019(6) -0.004(5) 0.000(5) -0.022(6)
N3 0.059(8) 0.041(7) 0.026(6) -0.008(6) -0.003(6) -0.029(7)
N4 0.054(8) 0.029(6) 0.028(6) 0.006(5) -0.014(6) -0.022(6)
Cu2 0.0684(14) 0.0360(10) 0.0294(10) 0.0038(8) -0.0032(9) -0.0209(10)
N7 0.035(7) 0.031(6) 0.036(7) -0.007(5) -0.001(5) -0.015(5)
C25 0.064(12) 0.053(11) 0.060(12) -0.020(9) -0.007(9) -0.024(9)
C26 0.071(15) 0.050(13) 0.14(3) -0.024(15) -0.030(16) -0.010(11)
C27 0.083(16) 0.014(8) 0.15(3) -0.008(12) -0.031(17) -0.005(9)
C28 0.056(11) 0.040(10) 0.064(13) 0.017(9) -0.014(9) -0.020(9)
C29 0.106(9) 0.106(9) 0.106(9) -0.0186(18) -0.0191(18) -0.038(3)
C30 0.078(6) 0.078(6) 0.078(6) -0.0134(15) -0.0140(15) -0.028(2)
C31 0.058(12) 0.098(17) 0.042(11) 0.018(10) -0.020(9) -0.023(12)
C32 0.061(14) 0.22(3) 0.032(11) -0.015(15) -0.016(10) -0.053(19)
C33 0.061(15) 0.15(3) 0.087(19) -0.066(19) -0.007(13) -0.033(17)
C34 0.062(12) 0.071(13) 0.052(12) -0.025(10) -0.012(9) -0.018(10)
C35 0.054(10) 0.052(10) 0.038(9) 0.016(8) -0.017(8) -0.024(8)
C36 0.047(9) 0.033(8) 0.040(9) 0.004(7) -0.010(7) -0.007(7)
C37 0.067(12) 0.057(11) 0.068(13) -0.035(10) -0.020(10) -0.016(10)
C38 0.056(13) 0.055(12) 0.11(2) -0.036(13) -0.027(13) 0.006(10)
C39 0.052(12) 0.035(10) 0.12(2) -0.015(12) -0.048(13) -0.006(9)
C40 0.095(15) 0.039(10) 0.074(14) 0.015(9) -0.055(12) -0.040(11)
C41 0.075(14) 0.072(14) 0.066(14) 0.037(12) -0.044(12) -0.047(12)
C42 0.105(17) 0.110(18) 0.028(9) 0.026(11) -0.028(10) -0.086(16)
C43 0.053(11) 0.083(13) 0.024(8) 0.016(9) -0.009(8) -0.033(10)
C44 0.070(14) 0.16(2) 0.023(9) -0.005(12) 0.007(9) -0.084(16)
C45 0.053(12) 0.108(18) 0.056(13) -0.038(13) 0.014(10) -0.029(12)
C46 0.036(9) 0.056(11) 0.057(11) -0.018(9) -0.001(8) -0.015(8)
C47 0.043(8) 0.044(8) 0.025(7) 0.001(6) -0.006(6) -0.032(7)
C48 0.059(11) 0.038(9) 0.044(10) 0.002(7) -0.022(8) -0.022(8)
N5 0.059(9) 0.027(6) 0.041(8) -0.005(6) -0.006(6) -0.018(6)
N6 0.067(9) 0.040(7) 0.028(7) -0.009(6) 0.000(6) -0.017(7)
N8 0.052(8) 0.032(6) 0.030(7) -0.005(5) -0.006(6) -0.013(6)
OW1 0.18(2) 0.097(16) 0.31(4) -0.04(2) -0.09(2) 0.003(16)

loop_
_atom_type_symbol
_atom_type_description
_atom_type_scat_dispersion_real
_atom_type_scat_dispersion_imag
_atom_type_scat_source
C C 0.0033 0.0016 'International Tables Vol C Tables 4.2.6.8 and 6.1.1.4'
H H 0.0000 0.0000 'International Tables Vol C Tables 4.2.6.8 and 6.1.1.4'
Br Br -0.2901 2.4595 'International Tables Vol C Tables 4.2.6.8 and 6.1.1.4'
Cu Cu 0.3201 1.2651 'International Tables Vol C Tables 4.2.6.8 and 6.1.1.4'
N N 0.0061 0.0033 'International Tables Vol C Tables 4.2.6.8 and 6.1.1.4'
O O 0.0106 0.0060 'International Tables Vol C Tables 4.2.6.8 and 6.1.1.4'
P P 0.1023 0.0942 'International Tables Vol C Tables 4.2.6.8 and 6.1.1.4'
W W -0.8490 6.8722 'International Tables Vol C Tables 4.2.6.8 and 6.1.1.4'

loop_
_geom_angle_atom_site_label_1
_geom_angle_atom_site_label_2
_geom_angle_atom_site_label_3
_geom_angle
_geom_angle_site_symmetry_1
_geom_angle_site_symmetry_3
Cu5 Br1 Cu3 107.27(13) . .
Cu4 Br2 Cu3 72.61(9) . .
N12 Cu5 N11 81.0(5) . .
N12 Cu5 Br1 140.9(4) . .
N11 Cu5 Br1 136.1(4) . .
N12 Cu5 Cu4 96.1(4) . .
N11 Cu5 Cu4 112.1(4) . .
Br1 Cu5 Cu4 81.79(10) . .
Br2 Cu4 Br2 180.000(1) . 2_566
Br2 Cu4 Cu3 124.09(8) . 2_566
Br2 Cu4 Cu3 55.91(8) 2_566 2_566
Br2 Cu4 Cu3 55.91(8) . .
Br2 Cu4 Cu3 124.09(8) 2_566 .
Cu3 Cu4 Cu3 180.000(1) 2_566 .
Br2 Cu4 Cu5 98.29(8) . .
Br2 Cu4 Cu5 81.71(8) 2_566 .
Cu3 Cu4 Cu5 86.93(9) 2_566 .
Cu3 Cu4 Cu5 93.07(9) . .
Br2 Cu4 Cu5 81.71(8) . 2_566
Br2 Cu4 Cu5 98.29(8) 2_566 2_566
Cu3 Cu4 Cu5 93.07(9) 2_566 2_566
Cu3 Cu4 Cu5 86.93(9) . 2_566
Cu5 Cu4 Cu5 180.000(1) . 2_566
N10 Cu3 N9 81.4(7) . .
N10 Cu3 Br2 160.1(5) . .
N9 Cu3 Br2 113.0(5) . .
N10 Cu3 Cu4 110.3(5) . .
N9 Cu3 Cu4 157.0(5) . .
Br2 Cu3 Cu4 51.48(7) . .
N10 Cu3 Br1 86.9(5) . .
N9 Cu3 Br1 126.5(5) . .
Br2 Cu3 Br1 94.42(12) . .
Cu4 Cu3 Br1 75.09(10) . .
N9 C49 C50 118(3) . .
N9 C49 H49A 121.2 . .
C50 C49 H49A 121.2 . .
C51 C50 C49 123(3) . .
C51 C50 H50A 118.5 . .
C49 C50 H50A 118.5 . .
C50 C51 C52 119(3) . .
C50 C51 H51A 120.7 . .
C52 C51 H51A 120.7 . .
C53 C52 C51 124(3) . .
C53 C52 C60 120(3) . .
C51 C52 C60 117(3) . .
C52 C53 C54 122(3) . .
C52 C53 H53A 119.1 . .
C54 C53 H53A 119.1 . .
C55 C54 C53 123(2) . .
C55 C54 H54A 118.5 . .
C53 C54 H54A 118.6 . .
C56 C55 C54 124(2) . .
C56 C55 C59 116(2) . .
C54 C55 C59 120(2) . .
C55 C56 C57 119(2) . .
C55 C56 H56A 120.6 . .
C57 C56 H56A 120.6 . .
C58 C57 C56 119(2) . .
C58 C57 H57A 120.4 . .
C56 C57 H57A 120.4 . .
N10 C58 C57 122(3) . .
N10 C58 H58A 119.0 . .
C57 C58 H58A 119.0 . .
N10 C59 C60 119.7(18) . .
N10 C59 C55 125(2) . .
C60 C59 C55 115(2) . .
N9 C60 C59 114.6(19) . .
N9 C60 C52 125(2) . .
C59 C60 C52 121(2) . .
N11 C61 C62 121.7(18) . .
N11 C61 H61A 119.1 . .
C62 C61 H61A 119.1 . .
C63 C62 C61 118.3(16) . .
C63 C62 H62A 120.8 . .
C61 C62 H62A 120.8 . .
C62 C63 C64 122.3(19) . .
C62 C63 H63A 118.8 . .
C64 C63 H63A 118.8 . .
C63 C64 C72 116.5(17) . .
C63 C64 C65 123.9(17) . .
C72 C64 C65 119.6(15) . .
C66 C65 C64 120.6(15) . .
C66 C65 H65A 119.7 . .
C64 C65 H65A 119.7 . .
C65 C66 C67 120.9(15) . .
C65 C66 H66A 119.6 . .
C67 C66 H66A 119.6 . .
C68 C67 C71 120.0(14) . .
C68 C67 C66 122.9(14) . .
C71 C67 C66 117.0(14) . .
C69 C68 C67 119.3(14) . .
C69 C68 H68A 120.3 . .
C67 C68 H68A 120.3 . .
C68 C69 C70 119.0(15) . .
C68 C69 H69A 120.5 . .
C70 C69 H69A 120.5 . .
N12 C70 C69 125.0(15) . .
N12 C70 H70A 117.5 . .
C69 C70 H70A 117.5 . .
C72 C71 N12 117.5(13) . .
C72 C71 C67 122.2(15) . .
N12 C71 C67 120.2(13) . .
N11 C72 C64 122.3(15) . .
N11 C72 C71 118.0(15) . .
C64 C72 C71 119.6(15) . .
C49 N9 C60 119(2) . .
C49 N9 Cu3 129.5(19) . .
C60 N9 Cu3 111.3(15) . .
C58 N10 C59 119(2) . .
C58 N10 Cu3 127.9(17) . .
C59 N10 Cu3 113.0(13) . .
C72 N11 C61 118.8(17) . .
C72 N11 Cu5 111.6(11) . .
C61 N11 Cu5 129.7(13) . .
C70 N12 C71 116.3(13) . .
C70 N12 Cu5 131.7(11) . .
C71 N12 Cu5 111.9(10) . .
O7 W1 O19 101.5(6) . .
O7 W1 O6 101.4(5) . .
O19 W1 O6 89.7(5) . .
O7 W1 O13 99.0(6) . .
O19 W1 O13 159.5(6) . .
O6 W1 O13 85.9(4) . .
O7 W1 O15 101.0(6) . .
O19 W1 O15 87.9(5) . .
O6 W1 O15 157.5(6) . .
O13 W1 O15 88.5(5) . .
O7 W1 O3 160.8(5) . .
O19 W1 O3 66.6(5) . .
O6 W1 O3 93.8(5) . .
O13 W1 O3 93.7(5) . .
O15 W1 O3 64.8(5) . .
O7 W1 O1 158.4(6) . 2_675
O19 W1 O1 94.3(6) . 2_675
O6 W1 O1 63.8(5) . 2_675
O13 W1 O1 65.8(5) . 2_675
O15 W1 O1 94.1(5) . 2_675
O3 W1 O1 40.7(5) . 2_675
O10 W2 O16 101.1(6) . .
O10 W2 O17 102.7(6) . .
O16 W2 O17 87.0(4) . .
O10 W2 O8 102.6(6) . .
O16 W2 O8 156.3(6) . .
O17 W2 O8 89.3(5) . .
O10 W2 O6 101.4(5) . .
O16 W2 O6 87.1(5) . .
O17 W2 O6 155.9(6) . .
O8 W2 O6 86.7(4) . .
O10 W2 O4 159.8(5) . .
O16 W2 O4 64.8(6) . .
O17 W2 O4 63.9(5) . .
O8 W2 O4 92.6(5) . .
O6 W2 O4 92.6(5) . .
O10 W2 O1 160.7(6) . 2_675
O16 W2 O1 91.3(6) . 2_675
O17 W2 O1 92.6(5) . 2_675
O8 W2 O1 65.4(5) . 2_675
O6 W2 O1 64.2(5) . 2_675
O4 W2 O1 39.4(5) . 2_675
O12 W3 O21 104.7(7) . .
O12 W3 O18 101.4(6) . .
O21 W3 O18 90.0(5) . .
O12 W3 O8 101.3(6) . .
O21 W3 O8 86.0(5) . .
O18 W3 O8 157.2(5) . .
O12 W3 O13 100.7(6) . .
O21 W3 O13 154.4(6) . .
O18 W3 O13 88.7(5) . .
O8 W3 O13 85.4(4) . .
O12 W3 O2 161.4(6) . .
O21 W3 O2 64.0(6) . .
O18 W3 O2 65.3(5) . .
O8 W3 O2 92.9(5) . .
O13 W3 O2 92.4(5) . .
O12 W3 O1 158.6(6) . 2_675
O21 W3 O1 90.0(6) . 2_675
O18 W3 O1 93.9(5) . 2_675
O8 W3 O1 63.7(5) . 2_675
O13 W3 O1 64.5(5) . 2_675
O2 W3 O1 40.0(5) . 2_675
O9 W4 O16 101.8(6) . 2_675
O9 W4 O20 101.9(6) . .
O16 W4 O20 88.0(5) 2_675 .
O9 W4 O5 100.9(6) . 2_675
O16 W4 O5 88.8(5) 2_675 2_675
O20 W4 O5 157.2(6) . 2_675
O9 W4 O18 101.1(5) . .
O16 W4 O18 157.1(6) 2_675 .
O20 W4 O18 86.3(6) . .
O5 W4 O18 87.9(6) 2_675 .
O9 W4 O2 159.9(6) . .
O16 W4 O2 93.6(6) 2_675 .
O20 W4 O2 91.5(6) . .
O5 W4 O2 66.2(6) 2_675 .
O18 W4 O2 64.4(5) . .
O9 W4 O4 158.0(6) . 2_675
O16 W4 O4 62.8(5) 2_675 2_675
O20 W4 O4 63.9(5) . 2_675
O5 W4 O4 94.7(5) 2_675 2_675
O18 W4 O4 94.8(5) . 2_675
O2 W4 O4 42.1(5) . 2_675
O22 W5 O21 100.9(7) . 2_675
O22 W5 O5 95.3(6) . .
O21 W5 O5 88.4(5) 2_675 .
O22 W5 O19 100.1(6) . .
O21 W5 O19 159.0(7) 2_675 .
O5 W5 O19 90.5(5) . .
O22 W5 O14 103.0(6) . .
O21 W5 O14 88.1(5) 2_675 .
O5 W5 O14 161.7(6) . .
O19 W5 O14 86.3(5) . .
O22 W5 O3 160.7(6) . .
O21 W5 O3 94.4(6) 2_675 .
O5 W5 O3 96.8(5) . .
O19 W5 O3 64.9(5) . .
O14 W5 O3 65.5(5) . .
O22 W5 O2 155.0(6) . 2_675
O21 W5 O2 63.4(6) 2_675 2_675
O5 W5 O2 66.3(5) . 2_675
O19 W5 O2 97.1(6) . 2_675
O14 W5 O2 96.2(5) . 2_675
O3 W5 O2 44.2(5) . 2_675
O11 W6 O14 99.2(6) . .
O11 W6 O15 102.7(6) . .
O14 W6 O15 88.8(5) . .
O11 W6 O20 104.3(6) . .
O14 W6 O20 156.3(6) . .
O15 W6 O20 87.8(5) . .
O11 W6 O17 101.2(5) . 2_675
O14 W6 O17 88.0(5) . 2_675
O15 W6 O17 156.1(6) . 2_675
O20 W6 O17 85.7(5) . 2_675
O11 W6 O3 159.0(5) . .
O14 W6 O3 66.1(5) . .
O15 W6 O3 63.7(5) . .
O20 W6 O3 91.6(5) . .
O17 W6 O3 93.4(5) 2_675 .
O11 W6 O4 159.0(5) . 2_675
O14 W6 O4 93.0(6) . 2_675
O15 W6 O4 94.5(5) . 2_675
O20 W6 O4 64.0(5) . 2_675
O17 W6 O4 62.0(5) 2_675 2_675
O3 W6 O4 41.8(5) . 2_675
O1 P1 O1 180.0(9) . 2_675
O1 P1 O2 109.9(8) . .
O1 P1 O2 70.1(8) 2_675 .
O1 P1 O2 70.1(8) . 2_675
O1 P1 O2 109.9(8) 2_675 2_675
O2 P1 O2 180.0(12) . 2_675
O1 P1 O4 67.0(8) . 2_675
O1 P1 O4 113.0(8) 2_675 2_675
O2 P1 O4 72.0(8) . 2_675
O2 P1 O4 108.0(8) 2_675 2_675
O1 P1 O4 113.0(8) . .
O1 P1 O4 67.0(8) 2_675 .
O2 P1 O4 108.0(8) . .
O2 P1 O4 72.0(8) 2_675 .
O4 P1 O4 180.0(11) 2_675 .
O1 P1 O3 110.5(8) . .
O1 P1 O3 69.5(8) 2_675 .
O2 P1 O3 105.5(8) . .
O2 P1 O3 74.5(8) 2_675 .
O4 P1 O3 70.4(8) 2_675 .
O4 P1 O3 109.6(8) . .
O1 P1 O3 69.5(8) . 2_675
O1 P1 O3 110.5(8) 2_675 2_675
O2 P1 O3 74.5(8) . 2_675
O2 P1 O3 105.5(8) 2_675 2_675
O4 P1 O3 109.6(8) 2_675 2_675
O4 P1 O3 70.4(8) . 2_675
O3 P1 O3 180.000(3) . 2_675
P1 O1 O4 58.4(7) . 2_675
P1 O1 O2 56.4(7) . 2_675
O4 O1 O2 94.2(10) 2_675 2_675
P1 O1 O3 57.5(7) . 2_675
O4 O1 O3 96.5(11) 2_675 2_675
O2 O1 O3 90.6(10) 2_675 2_675
P1 O1 W2 126.9(8) . 2_675
O4 O1 W2 68.5(7) 2_675 2_675
O2 O1 W2 132.5(9) 2_675 2_675
O3 O1 W2 133.6(9) 2_675 2_675
P1 O1 W1 124.2(8) . 2_675
O4 O1 W1 132.9(10) 2_675 2_675
O2 O1 W1 127.8(9) 2_675 2_675
O3 O1 W1 66.7(7) 2_675 2_675
W2 O1 W1 91.3(5) 2_675 2_675
P1 O1 W3 123.1(8) . 2_675
O4 O1 W3 130.5(9) 2_675 2_675
O2 O1 W3 66.7(7) 2_675 2_675
O3 O1 W3 127.2(9) 2_675 2_675
W2 O1 W3 90.9(5) 2_675 2_675
W1 O1 W3 89.9(5) 2_675 2_675
P1 O2 O1 53.5(7) . 2_675
P1 O2 O4 54.3(7) . 2_675
O1 O2 O4 90.9(11) 2_675 2_675
P1 O2 O3 53.4(7) . 2_675
O1 O2 O3 87.7(10) 2_675 2_675
O4 O2 O3 87.1(9) 2_675 2_675
P1 O2 W3 126.7(8) . .
O1 O2 W3 73.2(7) 2_675 .
O4 O2 W3 135.4(9) 2_675 .
O3 O2 W3 131.9(9) 2_675 .
P1 O2 W5 120.9(8) . 2_675
O1 O2 W5 129.8(9) 2_675 2_675
O4 O2 W5 128.2(9) 2_675 2_675
O3 O2 W5 67.5(6) 2_675 2_675
W3 O2 W5 91.4(6) . 2_675
P1 O2 W4 124.4(9) . .
O1 O2 W4 135.9(9) 2_675 .
O4 O2 W4 70.1(7) 2_675 .
O3 O2 W4 128.7(8) 2_675 .
W3 O2 W4 92.5(5) . .
W5 O2 W4 91.1(5) 2_675 .
P1 O3 O1 53.0(7) . 2_675
P1 O3 O4 54.4(6) . 2_675
O1 O3 O4 91.4(10) 2_675 2_675
P1 O3 O2 52.1(7) . 2_675
O1 O3 O2 86.2(9) 2_675 2_675
O4 O3 O2 85.6(9) 2_675 2_675
P1 O3 W1 125.6(8) . .
O1 O3 W1 72.6(7) 2_675 .
O4 O3 W1 136.0(10) 2_675 .
O2 O3 W1 131.8(9) 2_675 .
P1 O3 W5 120.4(8) . .
O1 O3 W5 129.6(9) 2_675 .
O4 O3 W5 126.9(9) 2_675 .
O2 O3 W5 68.3(7) 2_675 .
W1 O3 W5 92.6(5) . .
P1 O3 W6 124.6(8) . .
O1 O3 W6 135.4(10) 2_675 .
O4 O3 W6 70.1(7) 2_675 .
O2 O3 W6 130.0(9) 2_675 .
W1 O3 W6 92.7(5) . .
W5 O3 W6 91.9(5) . .
P1 O4 O1 54.6(7) . 2_675
P1 O4 O3 55.2(7) . 2_675
O1 O4 O3 92.3(10) 2_675 2_675
P1 O4 O2 53.7(7) . 2_675
O1 O4 O2 90.2(10) 2_675 2_675
O3 O4 O2 86.3(9) 2_675 2_675
P1 O4 W2 126.7(8) . .
O1 O4 W2 72.2(7) 2_675 .
O3 O4 W2 135.2(9) 2_675 .
O2 O4 W2 133.8(9) 2_675 .
P1 O4 W6 123.3(8) . 2_675
O1 O4 W6 134.8(10) 2_675 2_675
O3 O4 W6 68.1(6) 2_675 2_675
O2 O4 W6 126.5(8) 2_675 2_675
W2 O4 W6 93.2(5) . 2_675
P1 O4 W4 121.4(8) . 2_675
O1 O4 W4 131.0(9) 2_675 2_675
O3 O4 W4 127.0(9) 2_675 2_675
O2 O4 W4 67.8(7) 2_675 2_675
W2 O4 W4 91.8(5) . 2_675
W6 O4 W4 90.8(5) 2_675 2_675
W4 O5 W5 136.3(8) 2_675 .
W1 O6 W2 140.0(7) . .
W2 O8 W3 139.4(7) . .
W1 O13 W3 139.6(6) . .
W6 O14 W5 136.2(7) . .
W6 O15 W1 137.9(8) . .
W4 O16 W2 139.8(7) 2_675 .
W2 O17 W6 140.5(7) . 2_675
W3 O18 W4 136.7(7) . .
W1 O19 W5 135.8(7) . .
W4 O20 W6 140.8(8) . .
W5 O21 W3 140.1(9) 2_675 .
N2 Cu1 N1 81.0(5) . .
N2 Cu1 N3 114.0(5) . .
N1 Cu1 N3 143.6(5) . .
N2 Cu1 N4 148.1(5) . .
N1 Cu1 N4 102.0(5) . .
N3 Cu1 N4 82.4(5) . .
N1 C1 C2 122.8(15) . .
N1 C1 H1A 118.6 . .
C2 C1 H1A 118.6 . .
C3 C2 C1 120.0(15) . .
C3 C2 H2A 120.0 . .
C1 C2 H2A 120.0 . .
C2 C3 C4 120.0(15) . .
C2 C3 H3A 120.0 . .
C4 C3 H3A 120.0 . .
C12 C4 C3 118.0(14) . .
C12 C4 C5 118.5(15) . .
C3 C4 C5 123.5(16) . .
C6 C5 C4 118.1(17) . .
C6 C5 H5A 120.9 . .
C4 C5 H5A 120.9 . .
C5 C6 C7 123.5(15) . .
C5 C6 H6A 118.2 . .
C7 C6 H6A 118.2 . .
C8 C7 C11 118.7(15) . .
C8 C7 C6 121.4(14) . .
C11 C7 C6 119.8(15) . .
C9 C8 C7 116.6(15) . .
C9 C8 H8A 121.7 . .
C7 C8 H8A 121.7 . .
C8 C9 C10 121.9(16) . .
C8 C9 H9A 119.1 . .
C10 C9 H9A 119.1 . .
N2 C10 C9 122.1(17) . .
N2 C10 H10A 118.9 . .
C9 C10 H10A 118.9 . .
N2 C11 C7 124.4(14) . .
N2 C11 C12 117.5(12) . .
C7 C11 C12 118.0(13) . .
N1 C12 C4 122.4(13) . .
N1 C12 C11 115.9(12) . .
C4 C12 C11 121.7(13) . .
N3 C13 C14 125.6(16) . .
N3 C13 H13A 117.2 . .
C14 C13 H13A 117.2 . .
C15 C14 C13 119.2(16) . .
C15 C14 H14A 120.4 . .
C13 C14 H14A 120.4 . .
C14 C15 C16 120.7(15) . .
C14 C15 H15A 119.7 . .
C16 C15 H15A 119.7 . .
C15 C16 C24 117.0(14) . .
C15 C16 C17 126.5(15) . .
C24 C16 C17 116.4(15) . .
C18 C17 C16 122.2(14) . .
C18 C17 H17A 118.9 . .
C16 C17 H17A 118.9 . .
C17 C18 C19 122.5(14) . .
C17 C18 H18A 118.8 . .
C19 C18 H18A 118.8 . .
C20 C19 C18 126.2(15) . .
C20 C19 C23 117.1(15) . .
C18 C19 C23 116.6(16) . .
C21 C20 C19 121.9(15) . .
C21 C20 H20A 119.1 . .
C19 C20 H20A 119.1 . .
C20 C21 C22 117.8(16) . .
C20 C21 H21A 121.1 . .
C22 C21 H21A 121.1 . .
N4 C22 C21 124.0(15) . .
N4 C22 H22A 118.0 . .
C21 C22 H22A 118.0 . .
N4 C23 C24 119.5(13) . .
N4 C23 C19 118.9(15) . .
C24 C23 C19 121.2(14) . .
N3 C24 C23 118.4(12) . .
N3 C24 C16 120.6(13) . .
C23 C24 C16 120.9(13) . .
C1 N1 C12 116.7(13) . .
C1 N1 Cu1 130.5(11) . .
C12 N1 Cu1 112.5(9) . .
C10 N2 C11 116.2(13) . .
C10 N2 Cu1 130.5(11) . .
C11 N2 Cu1 113.1(9) . .
C13 N3 C24 116.7(13) . .
C13 N3 Cu1 132.3(11) . .
C24 N3 Cu1 110.2(9) . .
C22 N4 C23 119.7(13) . .
C22 N4 Cu1 130.4(11) . .
C23 N4 Cu1 108.7(10) . .
N6 Cu2 N8 142.4(6) . .
N6 Cu2 N7 113.8(5) . .
N8 Cu2 N7 82.9(5) . .
N6 Cu2 N5 82.4(5) . .
N8 Cu2 N5 103.1(5) . .
N7 Cu2 N5 145.1(5) . .
C37 N7 C48 120.1(15) . .
C37 N7 Cu2 130.3(12) . .
C48 N7 Cu2 109.4(10) . .
C26 C25 N5 124(2) . .
C26 C25 H25A 117.9 . .
N5 C25 H25A 117.9 . .
C27 C26 C25 118(2) . .
C27 C26 H26A 121.0 . .
C25 C26 H26A 121.0 . .
C26 C27 C28 121.6(19) . .
C26 C27 H27A 119.2 . .
C28 C27 H27A 119.2 . .
C27 C28 C36 117.6(18) . .
C27 C28 C29 124(2) . .
C36 C28 C29 118(2) . .
C30 C29 C28 121(3) . .
C30 C29 H29A 119.6 . .
C28 C29 H29A 119.6 . .
C29 C30 C31 123(3) . .
C29 C30 H30A 118.5 . .
C31 C30 H30A 118.5 . .
C32 C31 C35 118(2) . .
C32 C31 C30 127(2) . .
C35 C31 C30 116(2) . .
C31 C32 C33 121(2) . .
C31 C32 H32A 119.3 . .
C33 C32 H32A 119.3 . .
C32 C33 C34 118(2) . .
C32 C33 H33A 121.2 . .
C34 C33 H33A 121.2 . .
N6 C34 C33 123(2) . .
N6 C34 H34A 118.5 . .
C33 C34 H34A 118.5 . .
N6 C35 C31 121.8(19) . .
N6 C35 C36 117.0(14) . .
C31 C35 C36 121.1(17) . .
N5 C36 C28 121.4(17) . .
N5 C36 C35 118.1(14) . .
C28 C36 C35 120.4(16) . .
N7 C37 C38 120(2) . .
N7 C37 H37A 120.1 . .
C38 C37 H37A 120.1 . .
C39 C38 C37 119.5(19) . .
C39 C38 H38A 120.3 . .
C37 C38 H38A 120.3 . .
C40 C39 C38 121.1(19) . .
C40 C39 H39A 119.5 . .
C38 C39 H39A 119.5 . .
C39 C40 C48 120(2) . .
C39 C40 C41 129.3(19) . .
C48 C40 C41 110.6(19) . .
C42 C41 C40 127.3(18) . .
C42 C41 H41A 116.3 . .
C40 C41 H41A 116.3 . .
C41 C42 C43 119.8(18) . .
C41 C42 H42A 120.1 . .
C43 C42 H42A 120.1 . .
C44 C43 C42 122.8(18) . .
C44 C43 C47 118.6(17) . .
C42 C43 C47 118.4(18) . .
C45 C44 C43 119.7(17) . .
C45 C44 H44A 120.2 . .
C43 C44 H44A 120.2 . .
C44 C45 C46 119(2) . .
C44 C45 H45A 120.3 . .
C46 C45 H45A 120.3 . .
N8 C46 C45 125.5(18) . .
N8 C46 H46A 117.3 . .
C45 C46 H46A 117.3 . .
N8 C47 C48 118.7(13) . .
N8 C47 C43 120.6(15) . .
C48 C47 C43 120.5(15) . .
N7 C48 C47 117.4(13) . .
N7 C48 C40 119.4(17) . .
C47 C48 C40 122.9(16) . .
C36 N5 C25 116.8(14) . .
C36 N5 Cu2 110.9(11) . .
C25 N5 Cu2 132.0(12) . .
C34 N6 C35 118.8(16) . .
C34 N6 Cu2 129.0(13) . .
C35 N6 Cu2 111.5(11) . .
C46 N8 C47 115.8(14) . .
C46 N8 Cu2 132.5(11) . .
C47 N8 Cu2 111.1(10) . .

loop_
_geom_bond_atom_site_label_1
_geom_bond_atom_site_label_2
_geom_bond_distance
_geom_bond_site_symmetry_2
Br1 Cu5 2.208(3) .
Br1 Cu3 2.876(4) .
Br2 Cu4 2.233(2) .
Br2 Cu3 2.364(3) .
Cu5 N12 1.992(13) .
Cu5 N11 2.080(15) .
Cu5 Cu4 2.939(3) .
Cu4 Br2 2.233(2) 2_566
Cu4 Cu3 2.724(3) 2_566
Cu4 Cu3 2.724(3) .
Cu4 Cu5 2.939(3) 2_566
Cu3 N10 1.998(16) .
Cu3 N9 2.07(2) .
C49 N9 1.32(3) .
C49 C50 1.54(4) .
C49 H49A 0.9300 .
C50 C51 1.34(4) .
C50 H50A 0.9300 .
C51 C52 1.39(4) .
C51 H51A 0.9300 .
C52 C53 1.33(4) .
C52 C60 1.47(3) .
C53 C54 1.38(4) .
C53 H53A 0.9300 .
C54 C55 1.36(3) .
C54 H54A 0.9300 .
C55 C56 1.35(3) .
C55 C59 1.50(3) .
C56 C57 1.46(4) .
C56 H56A 0.9300 .
C57 C58 1.45(3) .
C57 H57A 0.9300 .
C58 N10 1.30(3) .
C58 H58A 0.9300 .
C59 N10 1.32(2) .
C59 C60 1.43(3) .
C60 N9 1.37(2) .
C61 N11 1.34(2) .
C61 C62 1.36(3) .
C61 H61A 0.9300 .
C62 C63 1.32(3) .
C62 H62A 0.9300 .
C63 C64 1.37(2) .
C63 H63A 0.9300 .
C64 C72 1.37(2) .
C64 C65 1.45(2) .
C65 C66 1.35(2) .
C65 H65A 0.9300 .
C66 C67 1.43(2) .
C66 H66A 0.9300 .
C67 C68 1.41(2) .
C67 C71 1.424(19) .
C68 C69 1.34(2) .
C68 H68A 0.9300 .
C69 C70 1.40(2) .
C69 H69A 0.9300 .
C70 N12 1.36(2) .
C70 H70A 0.9300 .
C71 C72 1.38(2) .
C71 N12 1.39(2) .
C72 N11 1.318(18) .
W1 O7 1.669(10) .
W1 O19 1.868(12) .
W1 O6 1.884(10) .
W1 O13 1.884(10) .
W1 O15 1.896(10) .
W1 O3 2.414(15) .
W1 O1 2.507(15) 2_675
W2 O10 1.697(10) .
W2 O16 1.890(11) .
W2 O17 1.893(10) .
W2 O8 1.901(10) .
W2 O6 1.908(10) .
W2 O4 2.420(14) .
W2 O1 2.477(14) 2_675
W3 O12 1.701(11) .
W3 O21 1.871(11) .
W3 O18 1.899(12) .
W3 O8 1.916(10) .
W3 O13 1.920(10) .
W3 O2 2.443(15) .
W3 O1 2.546(15) 2_675
W4 O9 1.679(11) .
W4 O16 1.882(12) 2_675
W4 O20 1.886(14) .
W4 O5 1.899(14) 2_675
W4 O18 1.921(13) .
W4 O2 2.472(15) .
W4 O4 2.511(15) 2_675
W5 O22 1.748(14) .
W5 O21 1.869(12) 2_675
W5 O5 1.902(14) .
W5 O19 1.931(12) .
W5 O14 1.939(11) .
W5 O3 2.455(15) .
W5 O2 2.469(16) 2_675
W6 O11 1.694(11) .
W6 O14 1.873(11) .
W6 O15 1.887(11) .
W6 O20 1.901(14) .
W6 O17 1.905(10) 2_675
W6 O3 2.466(15) .
W6 O4 2.500(14) 2_675
P1 O1 1.463(15) .
P1 O1 1.463(15) 2_675
P1 O2 1.516(17) .
P1 O2 1.516(17) 2_675
P1 O4 1.529(14) 2_675
P1 O4 1.529(14) .
P1 O3 1.544(13) .
P1 O3 1.544(13) 2_675
O1 O4 1.65(2) 2_675
O1 O2 1.71(2) 2_675
O1 O3 1.72(2) 2_675
O1 W2 2.477(14) 2_675
O1 W1 2.507(15) 2_675
O1 W3 2.546(15) 2_675
O2 O1 1.71(2) 2_675
O2 O4 1.79(2) 2_675
O2 O3 1.85(2) 2_675
O2 W5 2.469(16) 2_675
O3 O1 1.72(2) 2_675
O3 O4 1.77(2) 2_675
O3 O2 1.85(2) 2_675
O4 O1 1.65(2) 2_675
O4 O3 1.77(2) 2_675
O4 O2 1.79(2) 2_675
O4 W6 2.500(13) 2_675
O4 W4 2.511(15) 2_675
O5 W4 1.899(14) 2_675
O16 W4 1.882(12) 2_675
O17 W6 1.905(10) 2_675
O21 W5 1.869(12) 2_675
Cu1 N2 2.046(11) .
Cu1 N1 2.072(12) .
Cu1 N3 2.090(13) .
Cu1 N4 2.115(12) .
C1 N1 1.341(19) .
C1 C2 1.38(2) .
C1 H1A 0.9300 .
C2 C3 1.32(2) .
C2 H2A 0.9300 .
C3 C4 1.39(2) .
C3 H3A 0.9300 .
C4 C12 1.38(2) .
C4 C5 1.49(2) .
C5 C6 1.36(3) .
C5 H5A 0.9300 .
C6 C7 1.41(2) .
C6 H6A 0.9300 .
C7 C8 1.39(2) .
C7 C11 1.393(18) .
C8 C9 1.36(3) .
C8 H8A 0.9300 .
C9 C10 1.40(2) .
C9 H9A 0.9300 .
C10 N2 1.328(19) .
C10 H10A 0.9300 .
C11 N2 1.350(18) .
C11 C12 1.455(19) .
C12 N1 1.367(17) .
C13 N3 1.317(19) .
C13 C14 1.35(2) .
C13 H13A 0.9300 .
C14 C15 1.34(2) .
C14 H14A 0.9300 .
C15 C16 1.39(2) .
C15 H15A 0.9300 .
C16 C24 1.436(19) .
C16 C17 1.46(2) .
C17 C18 1.36(2) .
C17 H17A 0.9300 .
C18 C19 1.44(2) .
C18 H18A 0.9300 .
C19 C20 1.35(2) .
C19 C23 1.44(2) .
C20 C21 1.34(2) .
C20 H20A 0.9300 .
C21 C22 1.39(2) .
C21 H21A 0.9300 .
C22 N4 1.254(19) .
C22 H22A 0.9300 .
C23 N4 1.375(18) .
C23 C24 1.43(2) .
C24 N3 1.377(17) .
Cu2 N6 2.016(13) .
Cu2 N8 2.017(12) .
Cu2 N7 2.063(12) .
Cu2 N5 2.064(12) .
N7 C37 1.31(2) .
N7 C48 1.369(19) .
C25 C26 1.34(3) .
C25 N5 1.38(2) .
C25 H25A 0.9300 .
C26 C27 1.32(3) .
C26 H26A 0.9300 .
C27 C28 1.39(3) .
C27 H27A 0.9300 .
C28 C36 1.41(2) .
C28 C29 1.45(3) .
C29 C30 1.36(3) .
C29 H29A 0.9300 .
C30 C31 1.46(3) .
C30 H30A 0.9300 .
C31 C32 1.34(4) .
C31 C35 1.42(2) .
C32 C33 1.39(4) .
C32 H32A 0.9300 .
C33 C34 1.41(3) .
C33 H33A 0.9300 .
C34 N6 1.30(2) .
C34 H34A 0.9300 .
C35 N6 1.36(2) .
C35 C36 1.45(2) .
C36 N5 1.319(19) .
C37 C38 1.47(3) .
C37 H37A 0.9300 .
C38 C39 1.33(3) .
C38 H38A 0.9300 .
C39 C40 1.33(3) .
C39 H39A 0.9300 .
C40 C48 1.44(2) .
C40 C41 1.53(3) .
C41 C42 1.30(3) .
C41 H41A 0.9300 .
C42 C43 1.42(3) .
C42 H42A 0.9300 .
C43 C44 1.35(3) .
C43 C47 1.45(2) .
C44 C45 1.31(3) .
C44 H44A 0.9300 .
C45 C46 1.38(3) .
C45 H45A 0.9300 .
C46 N8 1.313(19) .
C46 H46A 0.9300 .
C47 N8 1.344(18) .
C47 C48 1.42(2) .
